data_4112347
loop_
_publ_author_name
'Jun Harada'
'Keiichiro Ogawa'

_publ_section_title
;
 X-ray Diffraction Analysis of Nonequilibrium States in Crystals:
 Observation of an Unstable Conformer in Flash-Cooled Crystals
;
_journal_name_full 'Journal of the American Chemical Society'
_journal_page_first 3539
_journal_page_last 3544
_journal_paper_doi 10.1021/ja038203l
_journal_volume 126
_journal_year 2004
_chemical_formula_sum 'C12 H10 N2'
_chemical_formula_weight 182.22
_chemical_melting_point 341
_chemical_name_common azobenzene
_chemical_name_systematic
; 
(E)-1,2-diphenyldiazene 
;
_space_group_IT_number 14
_symmetry_cell_setting monoclinic
_symmetry_space_group_name_Hall '-P 2yab'
_symmetry_space_group_name_H-M 'P 1 21/a 1'
_atom_sites_solution_hydrogens geom
_atom_sites_solution_primary direct
_atom_sites_solution_secondary geom
_audit_creation_method SHELXL-97
_cell_angle_alpha 90.00
_cell_angle_beta 112.4560(10)
_cell_angle_gamma 90.00
_cell_formula_units_Z 4
_cell_length_a 12.0949(6)
_cell_length_b 5.7366(3)
_cell_length_c 15.0923(8)
_cell_measurement_reflns_used 7333
_cell_measurement_temperature 200
_cell_measurement_theta_max 27.5
_cell_measurement_theta_min 2.7
_cell_volume 967.76(9)
_computing_cell_refinement 'SAINT (Bruker, 1998)'
_computing_data_collection 'SMART (Bruker, 1998)'
_computing_data_reduction SAINT
_computing_molecular_graphics 'SHELXTL (Sheldrick, 1997)'
_computing_publication_material SHELXTL
_computing_structure_refinement 'SHELXL-97 (Sheldrick, 1997)'
_computing_structure_solution 'SHELXS-97 (Sheldrick, 1990)'
_diffrn_ambient_temperature 200
_diffrn_detector_area_resol_mean 8.192
_diffrn_measured_fraction_theta_full 0.999
_diffrn_measured_fraction_theta_max 0.999
_diffrn_measurement_device_type 'Bruker SMART 1000 CCD diffractometer'
_diffrn_measurement_method \w_scan
_diffrn_radiation_monochromator graphite
_diffrn_radiation_source 'fine-focus sealed tube'
_diffrn_radiation_type MoK\a
_diffrn_radiation_wavelength 0.71073
_diffrn_reflns_av_R_equivalents 0.0113
_diffrn_reflns_av_sigmaI/netI 0.0078
_diffrn_reflns_limit_h_max 15
_diffrn_reflns_limit_h_min -15
_diffrn_reflns_limit_k_max 7
_diffrn_reflns_limit_k_min -7
_diffrn_reflns_limit_l_max 19
_diffrn_reflns_limit_l_min -19
_diffrn_reflns_number 11994
_diffrn_reflns_theta_full 27.51
_diffrn_reflns_theta_max 27.51
_diffrn_reflns_theta_min 2.92
_exptl_absorpt_coefficient_mu 0.076
_exptl_absorpt_correction_T_max 0.988587
_exptl_absorpt_correction_T_min 0.860013
_exptl_absorpt_correction_type multi-scan
_exptl_absorpt_process_details 'SADABS (Sheldrick, 1996)'
_exptl_crystal_colour red
_exptl_crystal_density_diffrn 1.251
_exptl_crystal_description block
_exptl_crystal_F_000 384
_exptl_crystal_size_max 0.40
_exptl_crystal_size_mid 0.40
_exptl_crystal_size_min 0.30
_refine_diff_density_max 0.288
_refine_diff_density_min -0.205
_refine_diff_density_rms 0.035
_refine_ls_extinction_coef 0.071(6)
_refine_ls_extinction_expression Fc^*^=kFc[1+0.001xFc^2^\l^3^/sin(2\q)]^-1/4^
_refine_ls_extinction_method SHELXL
_refine_ls_goodness_of_fit_ref 1.085
_refine_ls_hydrogen_treatment mixed
_refine_ls_matrix_type full
_refine_ls_number_parameters 146
_refine_ls_number_reflns 2224
_refine_ls_number_restraints 5
_refine_ls_restrained_S_all 1.095
_refine_ls_R_factor_all 0.0423
_refine_ls_R_factor_gt 0.0389
_refine_ls_shift/su_max 0.000
_refine_ls_shift/su_mean 0.000
_refine_ls_structure_factor_coef Fsqd
_refine_ls_weighting_details 'calc w=1/[\s^2^(Fo^2^)+(0.0546P)^2^+0.2485P] where P=(Fo^2^+2Fc^2^)/3'
_refine_ls_weighting_scheme calc
_refine_ls_wR_factor_gt 0.1077
_refine_ls_wR_factor_ref 0.1105
_reflns_number_gt 1988
_reflns_number_total 2224
_reflns_threshold_expression >2sigma(I)
_cod_data_source_file ja038203lsi20030829_041438.cif
_cod_data_source_block azo200k
_cod_database_code 4112347

loop_
_symmetry_equiv_pos_as_xyz
'x, y, z'
'-x+1/2, y+1/2, -z'
'-x, -y, -z'
'x-1/2, -y-1/2, z'

loop_
_atom_site_label
_atom_site_type_symbol
_atom_site_fract_x
_atom_site_fract_y
_atom_site_fract_z
_atom_site_U_iso_or_equiv
_atom_site_adp_type
_atom_site_occupancy
_atom_site_symmetry_multiplicity
_atom_site_calc_flag
_atom_site_refinement_flags
_atom_site_disorder_assembly
_atom_site_disorder_group
N11 N 0.00436(8) 0.39600(16) 0.48949(7) 0.0280(2) Uani 1 1 d . . .
C11 C 0.07457(9) 0.36354(18) 0.43273(7) 0.0255(2) Uani 1 1 d . . .
C12 C 0.06080(10) 0.15062(19) 0.38566(8) 0.0314(3) Uani 1 1 d . . .
C13 C 0.12486(11) 0.1055(2) 0.32845(8) 0.0351(3) Uani 1 1 d . . .
C14 C 0.20570(11) 0.2680(2) 0.32109(8) 0.0348(3) Uani 1 1 d . . .
C15 C 0.22199(10) 0.4777(2) 0.37085(8) 0.0327(3) Uani 1 1 d . . .
C16 C 0.15622(9) 0.52746(19) 0.42628(7) 0.0276(2) Uani 1 1 d . . .
H12 H 0.0037(13) 0.035(3) 0.3925(10) 0.042(4) Uiso 1 1 d . . .
H13 H 0.1121(13) -0.044(3) 0.2957(11) 0.044(4) Uiso 1 1 d . . .
H14 H 0.2536(13) 0.239(3) 0.2824(10) 0.039(4) Uiso 1 1 d . . .
H15 H 0.2833(13) 0.594(3) 0.3680(10) 0.039(4) Uiso 1 1 d . . .
H16 H 0.1661(11) 0.671(2) 0.4603(9) 0.029(3) Uiso 1 1 d . . .
N21 N 0.52310(9) 0.5755(2) 0.03122(7) 0.0343(3) Uani 0.91 1 d PD . 1
C21 C 0.64833(5) 0.55224(18) 0.08005(6) 0.0298(3) Uani 0.91 1 d PGD A 1
C22 C 0.70480(8) 0.73623(14) 0.14166(8) 0.0358(3) Uani 0.91 1 d PGD A 1
H22 H 0.6591 0.8649 0.1483 0.043 Uiso 0.91 1 calc PR A 1
C23 C 0.82860(8) 0.73061(16) 0.19348(7) 0.0394(4) Uani 0.91 1 d PG A 1
H23 H 0.8669 0.8555 0.2353 0.047 Uiso 0.91 1 calc PR A 1
C24 C 0.89592(5) 0.5410(2) 0.18368(8) 0.0375(4) Uani 0.91 1 d PG A 1
H24 H 0.9799 0.5372 0.2188 0.045 Uiso 0.91 1 calc PR A 1
C25 C 0.83945(8) 0.35703(16) 0.12206(8) 0.0385(3) Uani 0.91 1 d PG A 1
H25 H 0.8851 0.2284 0.1154 0.046 Uiso 0.91 1 calc PR A 1
C26 C 0.71566(8) 0.36264(15) 0.07025(7) 0.0340(3) Uani 0.91 1 d PG A 1
H26 H 0.6773 0.2378 0.0284 0.041 Uiso 0.91 1 calc PR A 1
N21' N 0.5371(6) 0.4179(14) 0.0074(9) 0.042(2) Uiso 0.09 1 d PD . 2
C21' C 0.6539(5) 0.477(2) 0.0688(9) 0.042(2) Uiso 0.09 1 d PGD B 2
C22' C 0.6745(9) 0.6913(19) 0.1168(10) 0.042(2) Uiso 0.09 1 d PG B 2
H22' H 0.6095 0.7937 0.1084 0.051 Uiso 0.09 1 calc PR B 2
C23' C 0.7907(12) 0.755(2) 0.1771(10) 0.042(2) Uiso 0.09 1 d PG B 2
H23' H 0.8047 0.9001 0.2096 0.051 Uiso 0.09 1 calc PR B 2
C24' C 0.8864(8) 0.604(3) 0.1894(11) 0.042(2) Uiso 0.09 1 d PG B 2
H24' H 0.9653 0.6467 0.2303 0.051 Uiso 0.09 1 calc PR B 2
C25' C 0.8659(6) 0.389(2) 0.1414(11) 0.042(2) Uiso 0.09 1 d PG B 2
H25' H 0.9308 0.2869 0.1498 0.051 Uiso 0.09 1 calc PR B 2
C26' C 0.7496(7) 0.3260(19) 0.0811(10) 0.042(2) Uiso 0.09 1 d PGD B 2
H26' H 0.7356 0.1806 0.0486 0.051 Uiso 0.09 1 calc PR B 2

loop_
_atom_site_aniso_label
_atom_site_aniso_U_11
_atom_site_aniso_U_22
_atom_site_aniso_U_33
_atom_site_aniso_U_23
_atom_site_aniso_U_13
_atom_site_aniso_U_12
N11 0.0279(4) 0.0274(4) 0.0313(5) -0.0020(3) 0.0145(3) 0.0000(3)
C11 0.0238(5) 0.0272(5) 0.0256(5) 0.0008(4) 0.0096(4) 0.0027(4)
C12 0.0325(5) 0.0277(5) 0.0355(6) -0.0027(4) 0.0146(4) -0.0011(4)
C13 0.0404(6) 0.0312(6) 0.0356(6) -0.0055(5) 0.0166(5) 0.0042(5)
C14 0.0363(6) 0.0412(6) 0.0320(5) 0.0014(5) 0.0186(5) 0.0078(5)
C15 0.0300(5) 0.0370(6) 0.0339(6) 0.0026(4) 0.0154(4) -0.0001(4)
C16 0.0272(5) 0.0278(5) 0.0281(5) -0.0010(4) 0.0109(4) 0.0000(4)
N21 0.0308(6) 0.0375(6) 0.0337(5) -0.0052(4) 0.0114(4) -0.0015(4)
C21 0.0307(6) 0.0336(7) 0.0266(6) -0.0016(5) 0.0125(5) -0.0032(5)
C22 0.0319(7) 0.0398(7) 0.0355(7) -0.0080(5) 0.0127(5) -0.0050(5)
C23 0.0328(7) 0.0485(8) 0.0347(7) -0.0066(6) 0.0107(6) -0.0065(6)
C24 0.0298(6) 0.0522(10) 0.0297(6) 0.0018(6) 0.0104(5) -0.0008(6)
C25 0.0347(7) 0.0481(8) 0.0316(7) 0.0003(6) 0.0115(6) 0.0049(6)
C26 0.0340(7) 0.0379(7) 0.0287(6) -0.0012(5) 0.0104(5) 0.0018(5)

loop_
_atom_type_symbol
_atom_type_description
_atom_type_scat_dispersion_real
_atom_type_scat_dispersion_imag
_atom_type_scat_source
C C 0.0033 0.0016 'International Tables Vol C Tables 4.2.6.8 and 6.1.1.4'
H H 0.0000 0.0000 'International Tables Vol C Tables 4.2.6.8 and 6.1.1.4'
N N 0.0061 0.0033 'International Tables Vol C Tables 4.2.6.8 and 6.1.1.4'

loop_
_geom_angle_atom_site_label_1
_geom_angle_atom_site_label_2
_geom_angle_atom_site_label_3
_geom_angle
_geom_angle_site_symmetry_1
N11 N11 C11 113.79(11) 3_566
C12 C11 C16 120.45(10) .
C12 C11 N11 115.95(9) .
C16 C11 N11 123.55(9) .
C13 C12 C11 119.70(10) .
C13 C12 H12 121.1(9) .
C11 C12 H12 119.2(8) .
C14 C13 C12 120.22(11) .
C14 C13 H13 122.1(9) .
C12 C13 H13 117.6(9) .
C13 C14 C15 119.81(10) .
C13 C14 H14 121.9(9) .
C15 C14 H14 118.3(9) .
C16 C15 C14 120.51(11) .
C16 C15 H15 119.2(8) .
C14 C15 H15 120.2(8) .
C15 C16 C11 119.24(10) .
C15 C16 H16 121.3(8) .
C11 C16 H16 119.4(8) .
N21 N21 C21 114.25(13) 3_665
C22 C21 C26 120.0 .
C22 C21 N21 115.37(8) .
C26 C21 N21 124.63(8) .
C23 C22 C21 120.0 .
C23 C22 H22 120.0 .
C21 C22 H22 120.0 .
C22 C23 C24 120.0 .
C22 C23 H23 120.0 .
C24 C23 H23 120.0 .
C25 C24 C23 120.0 .
C25 C24 H24 120.0 .
C23 C24 H24 120.0 .
C26 C25 C24 120.0 .
C26 C25 H25 120.0 .
C24 C25 H25 120.0 .
C25 C26 C21 120.0 .
C25 C26 H26 120.0 .
C21 C26 H26 120.0 .
N21' N21' C21' 113.9(10) 3_665
C22' C21' C26' 120.0 .
C22' C21' N21' 119.3(7) .
C26' C21' N21' 120.7(7) .
C21' C22' C23' 120.0 .
C21' C22' H22' 120.0 .
C23' C22' H22' 120.0 .
C24' C23' C22' 120.0 .
C24' C23' H23' 120.0 .
C22' C23' H23' 120.0 .
C23' C24' C25' 120.0 .
C23' C24' H24' 120.0 .
C25' C24' H24' 120.0 .
C26' C25' C24' 120.0 .
C26' C25' H25' 120.0 .
C24' C25' H25' 120.0 .
C25' C26' C21' 120.0 .
C25' C26' H26' 120.0 .
C21' C26' H26' 120.0 .

loop_
_geom_bond_atom_site_label_1
_geom_bond_atom_site_label_2
_geom_bond_distance
_geom_bond_site_symmetry_2
N11 N11 1.2495(18) 3_566
N11 C11 1.4302(13) .
C11 C12 1.3907(15) .
C11 C16 1.3937(14) .
C12 C13 1.3871(16) .
C12 H12 0.992(15) .
C13 C14 1.3857(18) .
C13 H13 0.970(16) .
C14 C15 1.3920(17) .
C14 H14 0.981(15) .
C15 C16 1.3865(15) .
C15 H15 1.011(15) .
C16 H16 0.952(14) .
N21 N21 1.244(2) 3_665
N21 C21 1.4150(12) .
C21 C22 1.4000 .
C21 C26 1.4000 .
C22 C23 1.4000 .
C22 H22 0.9500 .
C23 C24 1.4000 .
C23 H23 0.9500 .
C24 C25 1.4000 .
C24 H24 0.9500 .
C25 C26 1.4000 .
C25 H25 0.9500 .
C26 H26 0.9500 .
N21' N21' 1.261(9) 3_665
N21' C21' 1.403(8) .
C21' C22' 1.4000 .
C21' C26' 1.4000 .
C22' C23' 1.4000 .
C22' H22' 0.9500 .
C23' C24' 1.4000 .
C23' H23' 0.9500 .
C24' C25' 1.4000 .
C24' H24' 0.9500 .
C25' C26' 1.4000 .
C25' H25' 0.9500 .
C26' H26' 0.9500 .

loop_
_geom_torsion_atom_site_label_1
_geom_torsion_atom_site_label_2
_geom_torsion_atom_site_label_3
_geom_torsion_atom_site_label_4
_geom_torsion
_geom_torsion_site_symmetry_1
N11 N11 C11 C12 -162.98(12) 3_566
N11 N11 C11 C16 19.50(17) 3_566
C16 C11 C12 C13 -2.91(16) .
N11 C11 C12 C13 179.48(10) .
C11 C12 C13 C14 2.49(17) .
C12 C13 C14 C15 -0.41(18) .
C13 C14 C15 C16 -1.27(17) .
C14 C15 C16 C11 0.86(16) .
C12 C11 C16 C15 1.24(16) .
N11 C11 C16 C15 178.66(9) .
N21 N21 C21 C22 172.03(12) 3_665
N21 N21 C21 C26 -7.98(18) 3_665
C26 C21 C22 C23 0.0 .
N21 C21 C22 C23 179.99(10) .
C21 C22 C23 C24 0.0 .
C22 C23 C24 C25 0.0 .
C23 C24 C25 C26 0.0 .
C24 C25 C26 C21 0.0 .
C22 C21 C26 C25 0.0 .
N21 C21 C26 C25 -179.99(11) .
N21' N21' C21' C22' 8(2) 3_665
N21' N21' C21' C26' -170.5(14) 3_665
C26' C21' C22' C23' 0.0 .
N21' C21' C22' C23' -178.9(14) .
C21' C22' C23' C24' 0.0 .
C22' C23' C24' C25' 0.0 .
C23' C24' C25' C26' 0.0 .
C24' C25' C26' C21' 0.0 .
C22' C21' C26' C25' 0.0 .
N21' C21' C26' C25' 178.9(14) .
